data_7101098
loop_
_publ_author_name
'Nguyen, Chinh Q.'
'Adeogun, Adekunle'
'Afzaal, Mohammad'
'Malik, Mohammad A.'
'O'Brien, Paul'

_publ_section_title
;
 Metal complexes of
 bis(di-alkylselenophosphinyl)selenide [(R2PSe2)Se]: [M(R2PSe2)n] (M =
 ZnII, CdII, PbII, InIII, GaIII, CuI, , BiIII, NiII; R = iPr, Ph) and
 MoV2O2Se2(Se2PiPr2)2]
;
_journal_coden_ASTM CHCOFS
_journal_issue 20
_journal_name_full
;
 Chemical Communications (Cambridge, United Kingdom)
;
_journal_page_first 2182
_journal_page_last 2184
_journal_paper_doi 10.1039/b603198f
_journal_year 2006
_chemical_formula_sum 'C18 H42 Ga P3 Se6'
_chemical_formula_weight 894.91
_space_group_IT_number 14
_symmetry_cell_setting monoclinic
_symmetry_space_group_name_Hall '-P 2ybc'
_symmetry_space_group_name_H-M 'P 1 21/c 1'
_cell_angle_alpha 90.00
_cell_angle_beta 99.457(2)
_cell_angle_gamma 90.00
_cell_formula_units_Z 4
_cell_length_a 8.7140(12)
_cell_length_b 20.684(3)
_cell_length_c 16.941(2)
_cell_measurement_temperature 100(2)
_cell_volume 3012.0(7)
_diffrn_ambient_temperature 100(2)
_exptl_crystal_density_diffrn 1.974
_cod_depositor_comments
;
The following automatic conversions were performed:
'_symmetry_cell_setting' value 'Monoclinic' changed to 'monoclinic'
according to '/home/saulius/struct/CIF-dictionaries/cif_core.dic'
dictionary named 'cif_core.dic' version 2.4.1 from 2010-06-29.

Automatic conversion script
Id: cif_fix_enum 1527 2010-12-29 10:47:43Z saulius 
;
_cod_original_sg_symbol_H-M 'P 21/c'
_cod_database_code 7101098

loop_
_symmetry_equiv_pos_as_xyz
'x, y, z'
'-x, y+1/2, -z+1/2'
'-x, -y, -z'
'x, -y-1/2, z-1/2'

loop_
_atom_site_label
_atom_site_type_symbol
_atom_site_fract_x
_atom_site_fract_y
_atom_site_fract_z
_atom_site_U_iso_or_equiv
_atom_site_adp_type
_atom_site_occupancy
_atom_site_symmetry_multiplicity
_atom_site_calc_flag
_atom_site_refinement_flags
_atom_site_disorder_assembly
_atom_site_disorder_group
C1 C 0.9986(3) 0.10922(12) 0.50755(14) 0.0136(5) Uani 1 1 d . . .
H1 H 0.9930 0.0763 0.4640 0.016 Uiso 1 1 calc R . .
C2 C 1.1314(3) 0.09033(14) 0.57373(17) 0.0210(6) Uani 1 1 d . . .
H2A H 1.2277 0.0860 0.5513 0.031 Uiso 1 1 calc R . .
H2B H 1.1071 0.0490 0.5972 0.031 Uiso 1 1 calc R . .
H2C H 1.1449 0.1238 0.6152 0.031 Uiso 1 1 calc R . .
C3 C 1.0285(3) 0.17496(14) 0.47201(18) 0.0253(6) Uani 1 1 d . . .
H3A H 1.0384 0.2079 0.5141 0.038 Uiso 1 1 calc R . .
H3B H 0.9414 0.1860 0.4298 0.038 Uiso 1 1 calc R . .
H3C H 1.1248 0.1731 0.4493 0.038 Uiso 1 1 calc R . .
C4 C 0.6572(3) 0.12380(12) 0.45974(14) 0.0134(5) Uani 1 1 d . . .
H4 H 0.6784 0.1661 0.4350 0.016 Uiso 1 1 calc R . .
C5 C 0.6550(3) 0.07038(14) 0.39679(15) 0.0196(6) Uani 1 1 d . . .
H5A H 0.6335 0.0287 0.4202 0.029 Uiso 1 1 calc R . .
H5B H 0.7563 0.0686 0.3789 0.029 Uiso 1 1 calc R . .
H5C H 0.5738 0.0797 0.3510 0.029 Uiso 1 1 calc R . .
C6 C 0.4993(3) 0.12806(13) 0.48817(16) 0.0180(5) Uani 1 1 d . . .
H6A H 0.4173 0.1355 0.4421 0.027 Uiso 1 1 calc R . .
H6B H 0.5009 0.1639 0.5261 0.027 Uiso 1 1 calc R . .
H6C H 0.4789 0.0875 0.5145 0.027 Uiso 1 1 calc R . .
C7 C 0.3796(3) 0.23214(13) 0.77218(15) 0.0168(5) Uani 1 1 d . . .
H7 H 0.3999 0.2718 0.8061 0.020 Uiso 1 1 calc R . .
C8 C 0.4103(3) 0.24980(14) 0.68832(16) 0.0236(6) Uani 1 1 d . . .
H8A H 0.3824 0.2132 0.6521 0.035 Uiso 1 1 calc R . .
H8B H 0.5208 0.2600 0.6907 0.035 Uiso 1 1 calc R . .
H8C H 0.3474 0.2875 0.6685 0.035 Uiso 1 1 calc R . .
C9 C 0.2095(3) 0.21311(14) 0.77146(18) 0.0242(6) Uani 1 1 d . . .
H9A H 0.1412 0.2453 0.7411 0.036 Uiso 1 1 calc R . .
H9B H 0.1886 0.2113 0.8265 0.036 Uiso 1 1 calc R . .
H9C H 0.1899 0.1706 0.7463 0.036 Uiso 1 1 calc R . .
C10 C 0.4499(3) 0.14177(13) 0.90882(15) 0.0166(5) Uani 1 1 d . . .
H10 H 0.3411 0.1254 0.8937 0.020 Uiso 1 1 calc R . .
C11 C 0.5511(3) 0.08618(13) 0.94642(16) 0.0209(6) Uani 1 1 d . . .
H11A H 0.6589 0.1010 0.9608 0.031 Uiso 1 1 calc R . .
H11B H 0.5466 0.0505 0.9080 0.031 Uiso 1 1 calc R . .
H11C H 0.5130 0.0713 0.9946 0.031 Uiso 1 1 calc R . .
C12 C 0.4476(4) 0.19801(14) 0.96753(17) 0.0264(6) Uani 1 1 d . . .
H12A H 0.4121 0.1824 1.0161 0.040 Uiso 1 1 calc R . .
H12B H 0.3766 0.2317 0.9425 0.040 Uiso 1 1 calc R . .
H12C H 0.5526 0.2160 0.9815 0.040 Uiso 1 1 calc R . .
C13 C 0.9589(3) -0.07833(12) 0.92358(15) 0.0153(5) Uani 1 1 d . . .
H13 H 1.0444 -0.0527 0.9558 0.018 Uiso 1 1 calc R . .
C14 C 0.8081(3) -0.06326(14) 0.95526(16) 0.0219(6) Uani 1 1 d . . .
H14A H 0.7233 -0.0895 0.9265 0.033 Uiso 1 1 calc R . .
H14B H 0.7828 -0.0173 0.9470 0.033 Uiso 1 1 calc R . .
H14C H 0.8217 -0.0733 1.0125 0.033 Uiso 1 1 calc R . .
C15 C 1.0000(3) -0.15016(13) 0.93525(17) 0.0235(6) Uani 1 1 d . . .
H15A H 1.0023 -0.1619 0.9915 0.035 Uiso 1 1 calc R . .
H15B H 1.1024 -0.1582 0.9204 0.035 Uiso 1 1 calc R . .
H15C H 0.9216 -0.1763 0.9013 0.035 Uiso 1 1 calc R . .
C16 C 1.1219(3) -0.07005(13) 0.77984(16) 0.0193(5) Uani 1 1 d . . .
H16 H 1.1206 -0.0429 0.7309 0.023 Uiso 1 1 calc R . .
C17 C 1.1315(4) -0.14030(14) 0.75308(19) 0.0295(7) Uani 1 1 d . . .
H17A H 1.2239 -0.1460 0.7277 0.044 Uiso 1 1 calc R . .
H17B H 1.0382 -0.1511 0.7147 0.044 Uiso 1 1 calc R . .
H17C H 1.1385 -0.1689 0.7997 0.044 Uiso 1 1 calc R . .
C18 C 1.2662(3) -0.05006(15) 0.83839(18) 0.0255(6) Uani 1 1 d . . .
H18A H 1.2792 -0.0788 0.8850 0.038 Uiso 1 1 calc R . .
H18B H 1.2543 -0.0054 0.8557 0.038 Uiso 1 1 calc R . .
H18C H 1.3580 -0.0532 0.8120 0.038 Uiso 1 1 calc R . .
Ga1 Ga 0.75350(3) 0.083439(13) 0.716567(15) 0.01220(6) Uani 1 1 d . . .
P1 P 0.81271(7) 0.10812(3) 0.54465(4) 0.01055(12) Uani 1 1 d . . .
P2 P 0.51746(7) 0.16979(3) 0.81698(4) 0.01227(13) Uani 1 1 d . . .
P3 P 0.94057(8) -0.05165(3) 0.81822(4) 0.01365(13) Uani 1 1 d . . .
Se1 Se 0.77521(3) 0.014303(12) 0.601441(14) 0.01269(6) Uani 1 1 d . . .
Se2 Se 0.81366(3) 0.178782(12) 0.641834(14) 0.01296(6) Uani 1 1 d . . .
Se3 Se 0.48681(3) 0.084692(12) 0.735181(15) 0.01360(6) Uani 1 1 d . . .
Se4 Se 0.74810(3) 0.207258(12) 0.839871(15) 0.01494(6) Uani 1 1 d . . .
Se5 Se 0.93931(3) 0.056475(12) 0.831536(15) 0.01572(6) Uani 1 1 d . . .
Se6 Se 0.74054(3) -0.090677(13) 0.745629(16) 0.02008(7) Uani 1 1 d . . .

loop_
_atom_site_aniso_label
_atom_site_aniso_U_11
_atom_site_aniso_U_22
_atom_site_aniso_U_33
_atom_site_aniso_U_23
_atom_site_aniso_U_13
_atom_site_aniso_U_12
C1 0.0116(11) 0.0159(13) 0.0139(11) -0.0021(10) 0.0041(9) 0.0006(9)
C2 0.0129(12) 0.0275(15) 0.0225(14) 0.0032(12) 0.0026(10) 0.0031(11)
C3 0.0165(13) 0.0279(16) 0.0334(16) 0.0132(13) 0.0103(12) 0.0008(11)
C4 0.0106(11) 0.0146(13) 0.0141(11) 0.0031(10) -0.0009(9) 0.0020(9)
C5 0.0170(13) 0.0265(15) 0.0147(12) -0.0025(11) 0.0008(10) 0.0010(11)
C6 0.0134(12) 0.0190(14) 0.0216(13) -0.0002(11) 0.0034(10) 0.0006(10)
C7 0.0166(13) 0.0127(12) 0.0209(13) -0.0014(10) 0.0026(10) 0.0041(10)
C8 0.0295(15) 0.0214(15) 0.0207(14) 0.0050(11) 0.0062(12) 0.0085(12)
C9 0.0184(14) 0.0239(15) 0.0297(15) -0.0021(12) 0.0022(12) 0.0048(11)
C10 0.0192(13) 0.0164(13) 0.0157(12) -0.0007(10) 0.0070(10) -0.0017(10)
C11 0.0231(14) 0.0222(15) 0.0177(13) 0.0038(11) 0.0042(11) -0.0010(11)
C12 0.0377(17) 0.0249(16) 0.0190(14) -0.0037(12) 0.0120(13) -0.0041(13)
C13 0.0156(12) 0.0150(13) 0.0138(12) 0.0019(10) -0.0019(10) -0.0012(10)
C14 0.0226(14) 0.0264(15) 0.0172(13) 0.0036(11) 0.0048(11) -0.0013(12)
C15 0.0285(15) 0.0172(14) 0.0235(14) 0.0063(11) 0.0008(12) -0.0011(11)
C16 0.0237(14) 0.0167(13) 0.0186(13) 0.0020(11) 0.0070(11) 0.0020(11)
C17 0.0369(17) 0.0202(15) 0.0343(16) -0.0012(13) 0.0143(14) 0.0056(13)
C18 0.0195(14) 0.0297(16) 0.0280(15) 0.0025(13) 0.0061(12) 0.0005(12)
Ga1 0.01279(13) 0.01317(14) 0.01080(13) 0.00119(10) 0.00244(10) 0.00120(10)
P1 0.0109(3) 0.0102(3) 0.0108(3) -0.0001(2) 0.0024(2) 0.0002(2)
P2 0.0138(3) 0.0103(3) 0.0129(3) -0.0015(2) 0.0030(2) 0.0000(2)
P3 0.0155(3) 0.0116(3) 0.0132(3) 0.0008(2) 0.0003(2) -0.0008(2)
Se1 0.01646(12) 0.00925(12) 0.01274(12) -0.00020(9) 0.00350(9) 0.00008(9)
Se2 0.01594(12) 0.00977(12) 0.01362(11) -0.00141(9) 0.00379(9) -0.00063(9)
Se3 0.01226(12) 0.01242(12) 0.01636(12) -0.00392(9) 0.00313(9) -0.00159(9)
Se4 0.01511(12) 0.01278(12) 0.01686(12) -0.00216(10) 0.00237(10) -0.00286(9)
Se5 0.01909(13) 0.01123(12) 0.01493(12) 0.00055(9) -0.00290(10) 0.00017(10)
Se6 0.02283(14) 0.01498(13) 0.01926(13) 0.00369(10) -0.00588(11) -0.00608(10)

loop_
_geom_bond_atom_site_label_1
_geom_bond_atom_site_label_2
_geom_bond_distance
_geom_bond_site_symmetry_2
_geom_bond_publ_flag
C1 C2 1.524(4) . ?
C1 C3 1.527(4) . ?
C1 P1 1.831(2) . ?
C1 H1 1.0000 . ?
C2 H2A 0.9800 . ?
C2 H2B 0.9800 . ?
C2 H2C 0.9800 . ?
C3 H3A 0.9800 . ?
C3 H3B 0.9800 . ?
C3 H3C 0.9800 . ?
C4 C6 1.533(3) . ?
C4 C5 1.534(4) . ?
C4 P1 1.836(2) . ?
C4 H4 1.0000 . ?
C5 H5A 0.9800 . ?
C5 H5B 0.9800 . ?
C5 H5C 0.9800 . ?
C6 H6A 0.9800 . ?
C6 H6B 0.9800 . ?
C6 H6C 0.9800 . ?
C7 C9 1.531(4) . ?
C7 C8 1.533(4) . ?
C7 P2 1.839(3) . ?
C7 H7 1.0000 . ?
C8 H8A 0.9800 . ?
C8 H8B 0.9800 . ?
C8 H8C 0.9800 . ?
C9 H9A 0.9800 . ?
C9 H9B 0.9800 . ?
C9 H9C 0.9800 . ?
C10 C11 1.523(4) . ?
C10 C12 1.533(4) . ?
C10 P2 1.845(3) . ?
C10 H10 1.0000 . ?
C11 H11A 0.9800 . ?
C11 H11B 0.9800 . ?
C11 H11C 0.9800 . ?
C12 H12A 0.9800 . ?
C12 H12B 0.9800 . ?
C12 H12C 0.9800 . ?
C13 C14 1.531(4) . ?
C13 C15 1.533(4) . ?
C13 P3 1.850(3) . ?
C13 H13 1.0000 . ?
C14 H14A 0.9800 . ?
C14 H14B 0.9800 . ?
C14 H14C 0.9800 . ?
C15 H15A 0.9800 . ?
C15 H15B 0.9800 . ?
C15 H15C 0.9800 . ?
C16 C18 1.526(4) . ?
C16 C17 1.529(4) . ?
C16 P3 1.844(3) . ?
C16 H16 1.0000 . ?
C17 H17A 0.9800 . ?
C17 H17B 0.9800 . ?
C17 H17C 0.9800 . ?
C18 H18A 0.9800 . ?
C18 H18B 0.9800 . ?
C18 H18C 0.9800 . ?
Ga1 Se5 2.3854(4) . ?
Ga1 Se3 2.3962(5) . ?
Ga1 Se2 2.4464(4) . ?
Ga1 Se1 2.4507(4) . ?
P1 Se2 2.2005(7) . ?
P1 Se1 2.2140(7) . ?
P2 Se4 2.1294(7) . ?
P2 Se3 2.2290(7) . ?
P3 Se6 2.1208(7) . ?
P3 Se5 2.2480(8) . ?
